data_8102031
loop_
_publ_author_name
'Guo, S.'
'Hauptmann, R.'
'Beyer, C.'
'Kollmann, T.'
'Schneider, J. J.'

_publ_section_title
;
Crystal structure of pentamethylpyrylium triiodide, [(CH~3~)~5~C~5~O]
[I~3~]
;
_journal_issue 3
_journal_name_full 'Zeitschrift f\"ur Kristallographie - New Crystal Structures'
_journal_page_first 393
_journal_page_last 394
_journal_volume 221
_journal_year 2006
_chemical_formula_iupac 'C10 H15 I3 O'
_chemical_formula_moiety 'C10 H15 O, I3'
_chemical_formula_structural '[C5O(CH3)5][I3]'
_chemical_formula_sum 'C10 H15 I3 O'
_chemical_formula_weight 531.92
_chemical_name_systematic
;
pentamethylpyrylium triiodide
;
_space_group_IT_number 62
_symmetry_cell_setting orthorhombic
_symmetry_space_group_name_Hall '-P 2ac 2n'
_symmetry_space_group_name_H-M 'P n m a'
_atom_sites_solution_hydrogens geom
_atom_sites_solution_primary direct
_atom_sites_solution_secondary difmap
_audit_creation_method SHELXL-97
_cell_angle_alpha 90.00
_cell_angle_beta 90.00
_cell_angle_gamma 90.00
_cell_formula_units_Z 4
_cell_length_a 13.750(3)
_cell_length_b 7.2880(15)
_cell_length_c 15.140(3)
_cell_measurement_reflns_used 1768
_cell_measurement_temperature 150(2)
_cell_measurement_theta_max 26.90
_cell_measurement_theta_min 2.00
_cell_volume 1517.2(5)
_computing_cell_refinement 'Stoe Program X-AREA'
_computing_data_collection 'Stoe Program X-AREA'
_computing_data_reduction 'Stoe Program X-AREA'
_computing_molecular_graphics 'Diamond version 2.1e (Brandenburg, 2001)'
_computing_publication_material 'SHELXTL program package'
_computing_structure_refinement 'SHELXL-97 (Sheldrick, 1997)'
_computing_structure_solution 'SHELXS-97 (Sheldrick, 1990)'
_diffrn_ambient_temperature 150(2)
_diffrn_measured_fraction_theta_full 0.996
_diffrn_measured_fraction_theta_max 0.996
_diffrn_measurement_device_type 'Stoe IPDS II'
_diffrn_measurement_method omega/phi
_diffrn_radiation_monochromator graphite
_diffrn_radiation_source 'fine-focus sealed tube'
_diffrn_radiation_type MoK\a
_diffrn_radiation_wavelength 0.71073
_diffrn_reflns_av_R_equivalents 0.0732
_diffrn_reflns_av_sigmaI/netI 0.0250
_diffrn_reflns_limit_h_max 17
_diffrn_reflns_limit_h_min -17
_diffrn_reflns_limit_k_max 9
_diffrn_reflns_limit_k_min -9
_diffrn_reflns_limit_l_max 19
_diffrn_reflns_limit_l_min -19
_diffrn_reflns_number 22409
_diffrn_reflns_theta_full 26.90
_diffrn_reflns_theta_max 26.90
_diffrn_reflns_theta_min 2.00
_exptl_absorpt_coefficient_mu 6.155
_exptl_absorpt_correction_T_max 0.3521
_exptl_absorpt_correction_T_min 0.1297
_exptl_absorpt_correction_type numerical
_exptl_absorpt_process_details '(X-SHAPE; Stoe & Cie GmbH Darmstadt 1999)'
_exptl_crystal_colour brown
_exptl_crystal_density_diffrn 2.329
_exptl_crystal_density_meas ?
_exptl_crystal_density_method 'not measured'
_exptl_crystal_description column
_exptl_crystal_F_000 968
_exptl_crystal_size_max 0.42
_exptl_crystal_size_mid 0.21
_exptl_crystal_size_min 0.18
_refine_diff_density_max 0.761
_refine_diff_density_min -0.901
_refine_diff_density_rms 0.161
_refine_ls_extinction_method none
_refine_ls_goodness_of_fit_ref 1.302
_refine_ls_hydrogen_treatment mixed
_refine_ls_matrix_type full
_refine_ls_number_parameters 85
_refine_ls_number_reflns 1768
_refine_ls_number_restraints 0
_refine_ls_restrained_S_all 1.302
_refine_ls_R_factor_all 0.0386
_refine_ls_R_factor_gt 0.0313
_refine_ls_shift/su_max 0.000
_refine_ls_shift/su_mean 0.000
_refine_ls_structure_factor_coef Fsqd
_refine_ls_weighting_details 'calc w=1/[\s^2^(Fo^2^)+(0.0164P)^2^+5.3193P] where P=(Fo^2^+2Fc^2^)/3'
_refine_ls_weighting_scheme calc
_refine_ls_wR_factor_gt 0.0642
_refine_ls_wR_factor_ref 0.0713
_reflns_number_gt 1571
_reflns_number_total 1768
_reflns_threshold_expression >2sigma(I)
_cod_data_source_file 1267-1849.cff
_cod_data_source_block PyI3
_cod_depositor_comments
;
The following automatic conversions were performed:

'_exptl_crystal_density_meas' value 'not measured' was changed to '?'
- the value is perceived as not measured.

Automatic conversion script
Id: cif_fix_values 3008 2015-01-20 13:52:24Z robertas 
;
_cod_database_code 8102031

loop_
_symmetry_equiv_pos_as_xyz
'x, y, z'
'-x+1/2, -y, z+1/2'
'-x, y+1/2, -z'
'x+1/2, -y+1/2, -z+1/2'
'-x, -y, -z'
'x-1/2, y, -z-1/2'
'x, -y-1/2, z'
'-x-1/2, y-1/2, z-1/2'

loop_
_atom_site_label
_atom_site_type_symbol
_atom_site_fract_x
_atom_site_fract_y
_atom_site_fract_z
_atom_site_U_iso_or_equiv
_atom_site_adp_type
_atom_site_occupancy
_atom_site_symmetry_multiplicity
_atom_site_Wyckoff_symbol
_atom_site_calc_flag
_atom_site_refinement_flags
_atom_site_disorder_assembly
_atom_site_disorder_group
I1 I 0.22707(4) 0.2500 0.49503(4) 0.03900(15) Uani 1 4 c d S . .
I2 I 0.36095(4) 0.2500 0.34407(3) 0.03050(13) Uani 1 4 c d S . .
I3 I 0.50072(4) 0.2500 0.19917(3) 0.03977(15) Uani 1 4 c d S . .
O1 O 0.3039(4) 0.2500 -0.0032(3) 0.0291(10) Uani 1 4 c d S . .
C1 C 0.3506(5) 0.2500 -0.0814(4) 0.0244(13) Uani 1 4 c d S . .
C2 C 0.2994(5) 0.2500 -0.1591(4) 0.0229(13) Uani 1 4 c d S . .
C3 C 0.1977(5) 0.2500 -0.1556(5) 0.0253(14) Uani 1 4 c d S . .
C4 C 0.1503(5) 0.2500 -0.0723(5) 0.0284(14) Uani 1 4 c d S . .
C5 C 0.2062(5) 0.2500 0.0019(5) 0.0297(15) Uani 1 4 c d S . .
C6 C 0.4578(6) 0.2500 -0.0698(5) 0.0358(16) Uani 1 4 c d S . .
H6A H 0.4731 0.2500 -0.0079 0.054 Uiso 1 4 c calc SR . .
H6B H 0.4848 0.3576 -0.0970 0.054 Uiso 0.50 8 d calc PR . .
H6C H 0.4848 0.1424 -0.0970 0.054 Uiso 0.50 8 d calc PR . .
C7 C 0.3549(5) 0.2500 -0.2466(5) 0.0360(17) Uani 1 4 c d S . .
H7A H 0.3095 0.2500 -0.2948 0.054 Uiso 1 4 c calc SR . .
H7B H 0.3951 0.1424 -0.2500 0.054 Uiso 0.50 8 d calc PR . .
H7C H 0.3951 0.3576 -0.2500 0.054 Uiso 0.50 8 d calc PR . .
C8 C 0.1392(5) 0.2500 -0.2394(5) 0.0300(15) Uani 1 4 c d S . .
H8A H 0.1823 0.2500 -0.2892 0.045 Uiso 1 4 c calc SR . .
H8B H 0.0989 0.3576 -0.2412 0.045 Uiso 0.50 8 d calc PR . .
H8C H 0.0989 0.1424 -0.2412 0.045 Uiso 0.50 8 d calc PR . .
C9 C 0.0408(6) 0.2500 -0.0665(6) 0.044(2) Uani 1 4 c d S . .
H9A H 0.0215 0.2500 -0.0055 0.067 Uiso 1 4 c calc SR . .
H9B H 0.0157 0.1424 -0.0951 0.067 Uiso 0.50 8 d calc PR . .
H9C H 0.0157 0.3576 -0.0951 0.067 Uiso 0.50 8 d calc PR . .
C10 C 0.1731(7) 0.2500 0.0966(6) 0.048(2) Uani 1 4 c d S . .
H10A H 0.2288 0.2500 0.1348 0.071 Uiso 1 4 c calc SR . .
H10B H 0.1346 0.1424 0.1077 0.071 Uiso 0.50 8 d calc PR . .
H10C H 0.1346 0.3576 0.1077 0.071 Uiso 0.50 8 d calc PR . .

loop_
_atom_site_aniso_label
_atom_site_aniso_U_11
_atom_site_aniso_U_22
_atom_site_aniso_U_33
_atom_site_aniso_U_23
_atom_site_aniso_U_13
_atom_site_aniso_U_12
I1 0.0435(3) 0.0365(3) 0.0370(3) 0.000 0.0085(2) 0.000
I2 0.0376(3) 0.0269(2) 0.0270(2) 0.000 -0.00437(19) 0.000
I3 0.0500(3) 0.0419(3) 0.0274(3) 0.000 0.0033(2) 0.000
O1 0.030(3) 0.035(3) 0.023(2) 0.000 0.0000(19) 0.000
C1 0.028(3) 0.024(3) 0.021(3) 0.000 0.000(3) 0.000
C2 0.027(3) 0.021(3) 0.020(3) 0.000 0.000(3) 0.000
C3 0.027(3) 0.021(3) 0.028(3) 0.000 -0.002(3) 0.000
C4 0.028(4) 0.027(3) 0.030(4) 0.000 0.004(3) 0.000
C5 0.030(4) 0.031(3) 0.028(4) 0.000 0.005(3) 0.000
C6 0.032(4) 0.045(4) 0.030(4) 0.000 -0.005(3) 0.000
C7 0.028(4) 0.047(4) 0.032(4) 0.000 0.000(3) 0.000
C8 0.029(4) 0.036(4) 0.025(3) 0.000 -0.007(3) 0.000
C9 0.028(4) 0.056(5) 0.049(5) 0.000 0.007(4) 0.000
C10 0.050(5) 0.059(5) 0.034(4) 0.000 0.012(4) 0.000

loop_
_atom_type_symbol
_atom_type_description
_atom_type_scat_dispersion_real
_atom_type_scat_dispersion_imag
_atom_type_scat_source
C C 0.0033 0.0016 'International Tables Vol C Tables 4.2.6.8 and 6.1.1.4'
H H 0.0000 0.0000 'International Tables Vol C Tables 4.2.6.8 and 6.1.1.4'
O O 0.0106 0.0060 'International Tables Vol C Tables 4.2.6.8 and 6.1.1.4'
I I -0.4742 1.8119 'International Tables Vol C Tables 4.2.6.8 and 6.1.1.4'

loop_
_geom_angle_atom_site_label_1
_geom_angle_atom_site_label_2
_geom_angle_atom_site_label_3
_geom_angle
_geom_angle_site_symmetry_1
_geom_angle_site_symmetry_3
_geom_angle_publ_flag
I3 I2 I1 177.63(2) . . ?
C5 O1 C1 121.7(6) . . ?
O1 C1 C2 120.6(6) . . ?
O1 C1 C6 111.7(6) . . ?
C2 C1 C6 127.7(6) . . ?
C1 C2 C3 118.7(6) . . ?
C1 C2 C7 119.1(6) . . ?
C3 C2 C7 122.1(6) . . ?
C2 C3 C4 119.5(6) . . ?
C2 C3 C8 120.2(6) . . ?
C4 C3 C8 120.3(6) . . ?
C5 C4 C3 118.3(7) . . ?
C5 C4 C9 121.0(7) . . ?
C3 C4 C9 120.7(7) . . ?
O1 C5 C4 121.1(6) . . ?
O1 C5 C10 110.9(7) . . ?
C4 C5 C10 128.0(7) . . ?

loop_
_geom_bond_atom_site_label_1
_geom_bond_atom_site_label_2
_geom_bond_distance
_geom_bond_site_symmetry_2
_geom_bond_publ_flag
I1 I2 2.9347(8) . ?
I2 I3 2.9166(8) . ?
O1 C5 1.345(9) . ?
O1 C1 1.347(8) . ?
C1 C2 1.371(9) . ?
C1 C6 1.484(10) . ?
C2 C3 1.399(9) . ?
C2 C7 1.530(10) . ?
C3 C4 1.419(10) . ?
C3 C8 1.502(9) . ?
C4 C5 1.361(10) . ?
C4 C9 1.507(10) . ?
C5 C10 1.505(10) . ?
